data_2103594
loop_
_publ_author_name
'Evdokimov, Artem'
'Gilboa, A. Joseph'
'Koetzle, Thomas F.'
'Klooster, Wim T.'
'Schultz, Arthur J.'
'Mason, Sax A.'
'Albinati, Alberto'
'Frolow, Felix'

_publ_section_title
;
 Structures of furanosides: geometrical analysis of low-temperature
 X-ray and neutron crystal structures of five crystalline methyl
 pentofuranosides
;
_journal_issue 2
_journal_name_full 'Acta Crystallographica Section B'
_journal_page_first 213
_journal_page_last 220
_journal_paper_doi 10.1107/S010876810001661X
_journal_volume 57
_journal_year 2001
_chemical_formula_moiety 'C6 H9.783 D2.217 O5'
_chemical_formula_sum 'C6 H9.783 D2.217 O5'
_chemical_formula_weight 166.2
_chemical_name_common
;
 Methyl alpha-D lyxofuranoside
;
_chemical_name_systematic
;
 Methyl alpha-D lyxofuranoside
;
_space_group_IT_number 19
_symmetry_cell_setting orthorhombic
_symmetry_space_group_name_Hall 'P 2ac 2ab'
_symmetry_space_group_name_H-M 'P 21 21 21'
_audit_creation_method SHELXL-97
_cell_angle_alpha 90.00
_cell_angle_beta 90.00
_cell_angle_gamma 90.00
_cell_formula_units_Z 4
_cell_length_a 10.332(3)
_cell_length_b 15.446(2)
_cell_length_c 4.6140(10)
_cell_measurement_reflns_used 1949
_cell_measurement_temperature 20.00(10)
_cell_measurement_theta_max 50
_cell_measurement_theta_min 3
_cell_volume 736.3(3)
_computing_cell_refinement 'ILL program Rafd19'
_computing_data_collection 'ILL programs Hklgen and Mad'
_computing_data_reduction
;
'ILL program Retreat (Wilkinson et al, 1988)'
;
_computing_molecular_graphics 'PLATON (A.L.Spek ,2000)'
_computing_publication_material 'SHELXL-97 (Sheldrick, 1997)'
_computing_structure_refinement 'SHELXL-97 (Sheldrick, 1997)'
_computing_structure_solution
;
'SHELXS-97 (Sheldrick, 1990)'
;
_diffrn_ambient_temperature 20.00(10)
_diffrn_measured_fraction_theta_full .999
_diffrn_measured_fraction_theta_max .999
_diffrn_measurement_device_type
;
'4x64 deg. position-sensitive detector (Thomas et. al., 1983)
;
_diffrn_measurement_method
;
'omega scans in equatorial geometry'
;
_diffrn_radiation_monochromator 'Ge (117)'
_diffrn_radiation_probe neutron
_diffrn_radiation_source 'neutron reactor at ILL'
_diffrn_radiation_type neutron
_diffrn_radiation_wavelength .95284
_diffrn_reflns_av_R_equivalents .0395
_diffrn_reflns_av_sigmaI/netI .0437
_diffrn_reflns_limit_h_max 17
_diffrn_reflns_limit_h_min -4
_diffrn_reflns_limit_k_max 25
_diffrn_reflns_limit_k_min -5
_diffrn_reflns_limit_l_max 7
_diffrn_reflns_limit_l_min -2
_diffrn_reflns_number 2791
_diffrn_reflns_theta_full 52.07
_diffrn_reflns_theta_max 52.07
_diffrn_reflns_theta_min 3.18
_diffrn_standards_decay_% 0
_diffrn_standards_interval_count 50
_diffrn_standards_number 3
_exptl_absorpt_coefficient_mu 2.14
_exptl_absorpt_correction_T_max .8287
_exptl_absorpt_correction_T_min .6654
_exptl_absorpt_correction_type analytical
_exptl_crystal_colour 'clear blank white'
_exptl_crystal_density_diffrn 1.506
_exptl_crystal_density_method 'not measured'
_exptl_crystal_description 'rectangular needle'
_exptl_crystal_F_000 221
_exptl_crystal_size_max 6.7
_exptl_crystal_size_mid 1.3
_exptl_crystal_size_min 1.1
_refine_ls_abs_structure_details 'Flack H D (1983), Acta Cryst. A39, 876-881'
_refine_ls_abs_structure_Flack 0(10)
_refine_ls_extinction_coef .0161(11)
_refine_ls_extinction_method SHELXL
_refine_ls_goodness_of_fit_ref 1.228
_refine_ls_hydrogen_treatment mixed
_refine_ls_matrix_type full
_refine_ls_number_parameters 215
_refine_ls_number_reflns 2036
_refine_ls_number_restraints 3
_refine_ls_restrained_S_all 1.227
_refine_ls_R_factor_all .0449
_refine_ls_R_factor_gt .0415
_refine_ls_shift/su_max .000
_refine_ls_shift/su_mean .000
_refine_ls_structure_factor_coef Fsqd
_refine_ls_weighting_details
;
calc w=1/[\s^2^(Fo^2^)+(0.0141P)^2^+4.2536P] where P=(Fo^2^+2Fc^2^)/3
;
_refine_ls_weighting_scheme calc
_refine_ls_wR_factor_ref .0853
_reflns_number_gt 1949
_reflns_number_total 2036
_reflns_threshold_expression >4sigma(I)
_cod_data_source_file an0575.cif
_cod_data_source_block alyxf_neutron
_cod_database_code 2103594

loop_
_symmetry_equiv_pos_as_xyz
'x, y, z'
'-x+1/2, -y, z+1/2'
'-x, y+1/2, -z+1/2'
'x+1/2, -y+1/2, -z'

loop_
_atom_site_label
_atom_site_fract_x
_atom_site_fract_y
_atom_site_fract_z
_atom_site_U_iso_or_equiv
_atom_site_adp_type
_atom_site_calc_flag
_atom_site_refinement_flags
_atom_site_occupancy
_atom_site_type_symbol
C1 -.71775(10) .15156(7) .2425(3) .00489(16) Uani d . 1 C
H1 -.7137(3) .11884(18) .0302(7) .0178(4) Uani d . 1 H
C2 -.58410(10) .17232(7) .3689(3) .00498(17) Uani d . 1 C
H2 -.5925(3) .1698(2) .6066(6) .0179(5) Uani d . 1 H
C3 -.56211(10) .26672(7) .2821(3) .00504(17) Uani d . 1 C
H3 -.4906(3) .29905(19) .4196(7) .0177(5) Uani d . 1 H
C4 -.69916(11) .30098(7) .3245(2) .00512(17) Uani d . 1 C
H4 -.7204(3) .30436(19) .5602(6) .0180(5) Uani d . 1 H
C5 -.72594(11) .38786(7) .1845(3) .00629(18) Uani d . 1 C
H5A -.7060(3) .3847(2) -.0481(7) .0214(5) Uani d . 1 H
H5B -.6603(3) .43621(18) .2816(9) .0227(6) Uani d . 1 H
C6 -.89127(11) .05315(7) .3225(3) .0089(2) Uani d . 1 C
H6A -.9648(3) .0956(2) .2300(11) .0281(7) Uani d . 1 H
H6B -.8563(4) .0083(2) .1579(10) .0313(8) Uani d . 1 H
H6C -.9336(4) .0167(2) .5002(10) .0296(7) Uani d . 1 H
O1 -.78588(13) .10159(8) .4427(3) .0072(2) Uani d . 1 O
O2 -.48778(12) .11402(8) .2712(3) .00614(19) Uani d . 1 O
H12 -.4336(2) .09936(16) .4396(6) .0142(7) Uani d P .259(10) H
D2 -.4336(2) .09936(16) .4396(6) .0142(7) Uani d P .741(8) D
O3 -.53067(13) .27315(9) -.0162(3) .0070(2) Uani d . 1 O
H13 -.4392(2) .26271(17) -.0454(6) .0144(7) Uani d P .265(9) H
D3 -.4392(2) .26271(17) -.0454(6) .0144(7) Uani d P .735(8) D
O4 -.77866(12) .23423(8) .1956(3) .00618(19) Uani d . 1 O
O5 -.85566(12) .41635(8) .2337(3) .0067(2) Uani d . 1 O
H15 -.9083(2) .40055(17) .0658(6) .0148(7) Uani d P .259(10) H
D5 -.9083(2) .40055(17) .0658(6) .0148(7) Uani d P .741(8) D

loop_
_atom_site_aniso_label
_atom_site_aniso_U_11
_atom_site_aniso_U_22
_atom_site_aniso_U_33
_atom_site_aniso_U_12
_atom_site_aniso_U_13
_atom_site_aniso_U_23
C1 .0043(3) .0045(3) .0058(4) -.0009(3) -.0004(3) .0003(3)
H1 .0202(10) .0170(10) .0163(10) .0016(9) -.0010(10) -.0046(9)
C2 .0045(4) .0048(3) .0057(4) .0002(3) -.0001(3) .0000(3)
H2 .0187(10) .0226(11) .0123(10) .0025(9) -.0001(9) .0015(9)
C3 .0040(3) .0049(3) .0062(4) .0001(3) -.0003(3) -.0002(3)
H3 .0166(10) .0185(10) .0179(11) -.0031(9) -.0045(9) -.0031(9)
C4 .0049(4) .0045(3) .0060(4) .0005(3) .0008(3) -.0003(3)
H4 .0226(11) .0194(10) .0121(9) .0008(9) .0030(9) -.0006(9)
C5 .0056(4) .0054(3) .0079(4) .0006(3) .0007(3) .0004(3)
H5A .0232(12) .0261(12) .0148(10) .0057(11) .0054(10) .0038(10)
H5B .0165(10) .0153(9) .0362(17) -.0032(8) -.0055(12) -.0021(11)
C6 .0061(4) .0065(4) .0140(5) -.0011(3) .0007(4) .0005(4)
H6A .0185(10) .0198(11) .046(2) .0033(9) -.0111(14) .0028(14)
H6B .0258(13) .0282(14) .040(2) -.0032(12) .0049(15) -.0195(16)
H6C .0281(15) .0282(15) .0324(17) -.0146(13) .0028(14) .0088(14)
O1 .0060(4) .0065(4) .0090(5) -.0015(4) .0002(4) .0012(4)
O2 .0059(4) .0061(4) .0064(5) .0020(3) -.0003(4) .0002(4)
H12 .0138(10) .0159(11) .0130(10) .0041(7) -.0027(7) .0018(8)
D2 .0138(10) .0159(11) .0130(10) .0041(7) -.0027(7) .0018(8)
O3 .0054(4) .0081(4) .0076(5) .0006(4) .0017(4) .0017(4)
H13 .0082(9) .0177(11) .0174(11) .0008(7) .0027(8) -.0016(9)
D3 .0082(9) .0177(11) .0174(11) .0008(7) .0027(8) -.0016(9)
O4 .0036(4) .0047(4) .0102(5) -.0004(3) -.0011(4) .0013(4)
O5 .0052(4) .0064(4) .0085(5) .0012(3) .0001(4) .0002(4)
H15 .0121(10) .0177(11) .0145(11) .0010(7) -.0029(7) -.0013(8)
D5 .0121(10) .0177(11) .0145(11) .0010(7) -.0029(7) -.0013(8)

loop_
_geom_angle_atom_site_label_1
_geom_angle_atom_site_label_2
_geom_angle_atom_site_label_3
_geom_angle
O1 C1 O4 111.70(11)
O1 C1 C2 108.57(10)
O4 C1 C2 105.39(9)
O2 C2 C3 114.74(10)
O2 C2 C1 112.27(10)
C3 C2 C1 103.51(9)
O3 C3 C4 108.24(10)
O3 C3 C2 110.81(10)
C4 C3 C2 99.17(9)
O4 C4 C5 110.65(10)
O4 C4 C3 103.14(9)
C5 C4 C3 114.99(9)
O5 C5 C4 112.11(10)
C1 O1 C6 114.60(12)
C1 O4 C4 108.80(10)
C2 O2 D2 107.15(19)
C2 O2 H12 107.15(19)
C3 O3 D3 110.3(2)
C3 O3 H13 110.3(2)
C5 O5 D5 108.61(18)
C5 O5 H15 108.61(18)
O1 C1 H1 110.72(18)
O4 C1 H1 106.82(19)
C2 C1 H1 113.55(19)
O2 C2 H2 110.50(19)
C1 C2 H2 107.50(19)
C3 C2 H2 107.84(19)
O3 C3 H3 112.1(2)
C2 C3 H3 112.56(19)
C4 C3 H3 113.22(19)
O4 C4 H4 108.90(18)
C3 C4 H4 109.00(18)
C5 C4 H4 109.87(18)
O5 C5 H5A 110.3(2)
O5 C5 H5B 107.67(19)
C4 C5 H5A 110.15(19)
C4 C5 H5B 108.3(2)
O1 C6 H6A 111.5(2)
O1 C6 H6B 110.5(2)
O1 C6 H6C 106.5(2)
H5A C5 H5B 108.2(3)
H6A C6 H6B 109.9(4)
H6A C6 H6C 109.1(3)
H6B C6 H6C 109.3(3)

loop_
_geom_bond_atom_site_label_1
_geom_bond_atom_site_label_2
_geom_bond_distance
C1 O1 1.3943(17)
C1 O4 1.4399(16)
C1 C2 1.5329(16)
C2 O2 1.4159(17)
C2 C3 1.5292(16)
C3 O3 1.4178(19)
C3 C4 1.5242(16)
C4 O4 1.4461(17)
C4 C5 1.5148(16)
C5 O5 1.4289(18)
C6 O1 1.4328(18)
C1 H1 1.103(3)
C2 H2 1.101(3)
C3 H3 1.094(3)
C4 H4 1.111(3)
C5 H5A 1.094(4)
C5 H5B 1.104(3)
O5 D5 .977(3)
O2 D2 .984(3)
O3 D3 .968(3)
O5 H15 .977(3)
O2 H12 .984(3)
O3 H13 .968(3)
